data_2001882
loop_
_publ_author_name
'Jedrzejas, M. J.'
'Martuch, R. A.'
'Towns, R. L. R.'
'Baker, R. J.'
'Duraj, S. A.'
'Hepp, A. F.'

_publ_section_title
;
 Structure of bis(4-methylpyridine-<i>N</i>)copper(I) bromide
;
_journal_issue 3
_journal_name_full 'Acta Crystallographica Section C'
_journal_page_first 536
_journal_page_last 538
_journal_paper_doi 10.1107/S0108270192006279
_journal_volume 49
_journal_year 1993
_chemical_formula_sum 'C12 H14 Br Cu N2'
_chemical_formula_weight 329.71
_space_group_IT_number 2
_space_group_name_Hall '-P 1'
_space_group_name_H-M_alt 'P -1'
_symmetry_cell_setting triclinic
_symmetry_space_group_name_Hall '-P 1'
_symmetry_space_group_name_H-M 'P -1'
_cell_angle_alpha 102.34(3)
_cell_angle_beta 112.33(3)
_cell_angle_gamma 95.09(4)
_cell_formula_units_Z 2
_cell_length_a 9.254(7)
_cell_length_b 9.736(3)
_cell_length_c 7.955(3)
_cell_volume 636.1(6)
_diffrn_radiation_type Mo
_diffrn_radiation_wavelength 0.710326
_exptl_absorpt_coefficient_mu 9.6128
_exptl_crystal_density_diffrn 1.721
_exptl_crystal_density_meas 1.8
_exptl_crystal_F_000 328
_cod_data_source_file sp1000.cif
_cod_data_source_block sp1000_structure_1_of_1
_cod_original_cell_volume 636.2(6)
_cod_original_formula_sum 'C12 H14 Br1 Cu1 N2'
_cod_database_code 2001882

loop_
_space_group_symop_id
_space_group_symop_operation_xyz
1 x,y,z
2 -x,-y,-z

loop_
_atom_site_label
_atom_site_fract_x
_atom_site_fract_y
_atom_site_fract_z
Br .21380(10) .24610(10) .2934(2)
Cu .45570(10) .38600(10) .3107(2)
N1B .4030(8) .5347(8) .1790(10)
N1A .6431(8) .3045(7) .4349(9)
C2B .5130(10) .6450(10) .2000(10)
C2A .6230(10) .1745(9) .4660(10)
C3A .7530(10) .1170(9) .5580(10)
C3B .4720(10) .7550(10) .1240(10)
C4B .3170(10) .7624(9) .0240(10)
C4AA 1.0480(10) .1300(10) .7220(10)
C4A .9070(10) .1900(10) .6190(10)
C4BB .2720(10) .8900(10) -.0500(10)
C5A .9230(10) .3190(10) .5820(10)
C5B .2040(10) .6480(10) -.0020(10)
C6A .7900(10) .3730(10) .4880(10)
C6B .2510(10) .5410(10) .0780(10)
H2A .519 .121 .424
H2B .620 .639 .271
H3A .750 .029 .584
H3B .582 .832 .166
H4AC 1.015 .054 .770
H4BC .160 .874 -.121
H4AB 1.123 .203 .832
H4AA 1.096 .094 .636
H4BB .322 .901 -.134
H4BA .332 .971 .082
H5A 1.029 .391 .625
H5B .084 .641 -.082
H6A .805 .471 .500
H6B .180 .443 .039

loop_
_geom_angle_atom_site_label_1
_geom_angle_atom_site_label_2
_geom_angle_atom_site_label_3
_geom_angle
Br Cu N1B 110.6(2)
Br Cu N1A 110.4(2)
N1B Cu N1A 138.7(3)
Cu N1B C2B 122.8(6)
Cu N1B C6B 120.9(7)
C2B N1B C6B 115.9(8)
Cu N1A C2A 119.7(6)
Cu N1A C6A 121.8(6)
C2A N1A C6A 118.5(8)
N1B C2B C3B 121.9(8)
N1B C2B H2B 115
C3B C2B H2B 123
N1A C2A C3A 120.5(8)
N1A C2A H2A 119.7
C3A C2A H2A 119.8(9)
C2A C3A C4A 121.4(9)
C2A C3A H3A 126.0
C4A C3A H3A 112.5(9)
C2B C3B C4B 122.2(9)
C2B C3B H3B 107.5
C4B C3B H3B 130
C3B C4B C4BB 121.8(9)
C3B C4B C5B 116.2(9)
C4BB C4B C5B 122.0(8)
C4A C4AA H4AC 110
C4A C4AA H4AB 110.0
C4A C4AA H4AA 109
H4AC C4AA H4AB 105
H4AC C4AA H4AA 111
H4AB C4AA H4AA 111
C3A C4A C4AA 121.4(9)
C3A C4A C5A 116.3(8)
C4AA C4A C5A 122.3(9)
C4B C4BB H4BC 110
C4B C4BB H4BB 109.0(10)
C4B C4BB H4BA 97.5(8)
H4BC C4BB H4BB 107
H4BC C4BB H4BA 122
H4BB C4BB H4BA 110
C4A C5A C6A 121.0(9)
C4A C5A H5A 126.1
C6A C5A H5A 113
C4B C5B C6B 119.4(8)
C4B C5B H5B 122
C6B C5B H5B 118.4
N1A C6A C5A 122.2(9)
N1A C6A H6A 118
C5A C6A H6A 116.9
N1B C6B C5B 124.3(9)
N1B C6B H6B 110.4
C5B C6B H6B 123.2

loop_
_geom_bond_atom_site_label_1
_geom_bond_atom_site_label_2
_geom_bond_distance
Br Cu 2.455(2)
Cu N1B 1.956(8)
Cu N1A 1.973(7)
N1B C2B 1.349(12)
N1B C6B 1.345(12)
N1A C2A 1.353(12)
N1A C6A 1.327(12)
C2B C3B 1.352(15)
C2B H2B 0.957
C2A C3A 1.388(13)
C2A H2A 0.949(9)
C3A C4A 1.387(13)
C3A H3A 0.922
C3B C4B 1.367(13)
C3B H3B 1.098
C4B C4BB 1.509
C4B C5B 1.384(13)
C4AA C4A 1.493(14)
C4AA H4AC 0.981
C4AA H4AB 0.970
C4AA H4AA 0.973
C4A C5A 1.361(15)
C4BB H4BC 0.957
C4BB H4BB 0.969
C4BB H4BA 1.072
C5A C6A 1.389(14)
C5A H5A 1.043
C5B C6B 1.353(15)
C5B H5B 1.037
C6A H6A 0.924
C6B H6B 1.019
